data_9007146
loop_
_publ_author_name
'Reece, J. J.'
'Redfern, S. A. T.'
'Welch, M. D.'
'Henderson, C. M. B.'
'McCammon, C. A.'

_publ_section_title
;
 Temperature-dependent Fe-Mn order-disorder behaviour in amphiboles
 Sample: BM40798 II, T = 550 C
 Locality: Langban, Sweden
;
_journal_name_full 'Physics and Chemistry of Minerals'
_journal_page_first 562
_journal_page_last 570
_journal_paper_doi 10.1007/s00269-002-0267-1
_journal_volume 29
_journal_year 2002
_chemical_formula_sum 'Ca0.1 Fe3.937 H2 Mg1.251 Mn1.9 O24 Si7.812'
_chemical_name_mineral Manganogrunerite
_space_group_IT_number 12
_symmetry_space_group_name_Hall '-C 2y'
_symmetry_space_group_name_H-M 'C 1 2/m 1'
_cell_angle_alpha 90
_cell_angle_beta 101.8999
_cell_angle_gamma 90
_cell_length_a 9.68170
_cell_length_b 18.3862
_cell_length_c 5.34561
_cell_formula_units_Z 2
_cell_volume 931.120
_diffrn_ambient_temperature 823.15
_exptl_crystal_density_diffrn 3.439
_cod_original_formula_sum 'Mn1.9 Fe3.937 Mg1.251 Ca.1 Si7.812 H2 O24'
_cod_database_code 9007146

loop_
_symmetry_equiv_pos_as_xyz
x,y,z
1/2+x,1/2+y,z
x,-y,z
1/2+x,1/2-y,z
-x,y,-z
1/2-x,1/2+y,-z
-x,-y,-z
1/2-x,1/2-y,-z

loop_
_atom_site_label
_atom_site_fract_x
_atom_site_fract_y
_atom_site_fract_z
_atom_site_occupancy
_atom_site_U_iso_or_equiv
MnM1 0.00000 0.08730 0.50000 0.19500 0.01988
FeM1 0.00000 0.08730 0.50000 0.65400 0.01988
MgM1 0.00000 0.08730 0.50000 0.15100 0.01988
MnM2 0.00000 0.17920 0.00000 0.23000 0.00722
FeM2 0.00000 0.17920 0.00000 0.38900 0.00722
MgM2 0.00000 0.17920 0.00000 0.38100 0.00722
MnM3 0.00000 0.00000 0.00000 0.11000 0.03850
FeM3 0.00000 0.00000 0.00000 0.70300 0.03850
MgM3 0.00000 0.00000 0.00000 0.18700 0.03850
MnM4 0.00000 0.25680 0.50000 0.47000 0.06079
CaM4 0.00000 0.25680 0.50000 0.05000 0.06079
FeM4 0.00000 0.25680 0.50000 0.48000 0.06079
SiT1 0.28190 0.08420 0.26660 0.95300 0.01596
FeT1 0.28190 0.08420 0.26660 0.04700 0.01596
SiT2 0.29990 0.16600 0.78420 1.00000 0.01431
H1 0.19600 0.00000 0.69800 1.00000 0.15958
O1 0.11260 0.08800 0.20830 1.00000 0.01925
O2 0.12420 0.17380 0.71070 1.00000 0.02115
O3 0.11410 0.00000 0.71230 1.00000 0.02026
O4 0.37660 0.24050 0.76520 1.00000 0.02356
O5 0.34650 0.12750 0.05470 1.00000 0.02520
O6 0.34760 0.12070 0.55270 1.00000 0.02634
O7 0.33550 0.00000 0.27200 1.00000 0.02356
